data_1553536
loop_
_publ_author_name
'Mahmood, Qaiser'
'Yue, Erlin'
'Zhang, Wenjuan'
'Solan, Gregory A.'
'Liang, Tongling'
'Sun, Wen-Hua'

_publ_section_title
;
 Bisimino-functionalized dibenzo[a,c]acridines as highly conjugated pincer
 frameworks for palladium(ii): synthesis, characterization and catalytic
 performance in Heck coupling
;
_journal_issue 12
_journal_name_full 'Organic Chemistry Frontiers'
_journal_page_first 1668
_journal_paper_doi 10.1039/C6QO00469E
_journal_volume 3
_journal_year 2016
_chemical_formula_moiety 'C44 H40 Cl N3 Pd'
_chemical_formula_sum 'C44 H40 Cl N3 Pd'
_chemical_formula_weight 752.64
_space_group_crystal_system trigonal
_space_group_IT_number 148
_space_group_name_Hall '-R 3'
_space_group_name_H-M_alt 'R -3 :H'
_atom_sites_solution_hydrogens geom
_atom_sites_solution_primary direct
_atom_sites_solution_secondary difmap
_audit_creation_date 2016-07-27
_audit_creation_method
;
Olex2 1.2
(compiled 2016.02.19 svn.r3266 for OlexSys, GUI svn.r5155)
;
_audit_update_record
;
2016-07-27 deposited with the CCDC.
2016-09-27 downloaded from the CCDC.
;
_cell_angle_alpha 90.00
_cell_angle_beta 90.00
_cell_angle_gamma 120.00
_cell_formula_units_Z 18
_cell_length_a 36.490(5)
_cell_length_b 36.490(5)
_cell_length_c 21.305(4)
_cell_measurement_reflns_used 27248
_cell_measurement_temperature 173.1500
_cell_measurement_theta_max 27.4384
_cell_measurement_theta_min 1.1161
_cell_volume 24567(7)
_computing_cell_refinement 'CrystalClear (Rigaku Inc., 2007)'
_computing_data_collection 'CrystalClear (Rigaku Inc., 2007)'
_computing_data_reduction 'CrystalClear (Rigaku Inc., 2007)'
_computing_molecular_graphics 'Olex2 (Dolomanov et al., 2009)'
_computing_publication_material 'Olex2 (Dolomanov et al., 2009)'
_computing_structure_refinement 'ShelXL (Sheldrick, 2015)'
_computing_structure_solution
;
????
;
_diffrn_ambient_temperature 173.1500
_diffrn_detector_area_resol_mean 28.5714
_diffrn_measured_fraction_theta_full 0.998
_diffrn_measured_fraction_theta_max 0.999
_diffrn_measurement_details
;
scan:
	Number of images: 360
	           Slice: -110.0000 - 70.0000
	     Image width: 0.5000
	        Exp time: 3.0000
	   Rotation axis: Omega
	           Omega: 0.0000
	             Chi: 45.0000
	             Phi: 90.0000
	             XTD: 40.1782
	          2theta: -19.9605
scan:
	Number of images: 360
	           Slice: -110.0000 - 70.0000
	     Image width: 0.5000
	        Exp time: 3.0000
	   Rotation axis: Omega
	           Omega: 0.0000
	             Chi: 45.0000
	             Phi: 180.0000
	             XTD: 40.1782
	          2theta: -19.9605
scan:
	Number of images: 330
	           Slice: -110.0000 - 55.0000
	     Image width: 0.5000
	        Exp time: 3.0000
	   Rotation axis: Omega
	           Omega: 0.0000
	             Chi: 45.0000
	             Phi: 270.0000
	             XTD: 40.1782
	          2theta: -19.9605
;
_diffrn_measurement_device
;
Saturn724+ (2x2 bin mode)
;
_diffrn_measurement_device_details
;
AFC10: Fixed Chi 2 circle
;
_diffrn_measurement_device_type 'multiwire proportional'
_diffrn_measurement_method dtprofit.ref
_diffrn_orient_matrix_type d*Trek
_diffrn_orient_matrix_UB_11 0.0120
_diffrn_orient_matrix_UB_12 0.0270
_diffrn_orient_matrix_UB_13 -0.0113
_diffrn_orient_matrix_UB_21 -0.0104
_diffrn_orient_matrix_UB_22 0.0278
_diffrn_orient_matrix_UB_23 0.0110
_diffrn_orient_matrix_UB_31 0.0331
_diffrn_orient_matrix_UB_32 -0.0008
_diffrn_orient_matrix_UB_33 0.0333
_diffrn_radiation_detector CCD
_diffrn_radiation_monochromator 'Graphite Monochromator'
_diffrn_radiation_type MoK\a
_diffrn_radiation_wavelength 0.71073
_diffrn_reflns_av_R_equivalents 0.0899
_diffrn_reflns_av_unetI/netI 0.0453
_diffrn_reflns_limit_h_max 47
_diffrn_reflns_limit_h_min -47
_diffrn_reflns_limit_k_max 47
_diffrn_reflns_limit_k_min -47
_diffrn_reflns_limit_l_max 27
_diffrn_reflns_limit_l_min -27
_diffrn_reflns_number 102155
_diffrn_reflns_theta_full 26.00
_diffrn_reflns_theta_max 27.41
_diffrn_reflns_theta_min 1.12
_diffrn_source 'Sealed Tube'
_diffrn_source_current 30.0000
_diffrn_source_power 1.5000
_diffrn_source_voltage 50.0000
_exptl_absorpt_coefficient_mu 0.412
_exptl_absorpt_correction_T_max 1.0000
_exptl_absorpt_correction_T_min 0.7172
_exptl_absorpt_correction_type multi-scan
_exptl_crystal_colour red
_exptl_crystal_colour_primary red
_exptl_crystal_density_diffrn 0.916
_exptl_crystal_density_method 'not measured'
_exptl_crystal_description block
_exptl_crystal_F_000 6984
_exptl_crystal_size_max 0.336
_exptl_crystal_size_mid 0.335
_exptl_crystal_size_min 0.306
_platon_squeeze_details
;
;
_refine_diff_density_max 0.718
_refine_diff_density_min -0.923
_refine_diff_density_rms 0.149
_refine_ls_extinction_method none
_refine_ls_goodness_of_fit_ref 1.072
_refine_ls_hydrogen_treatment constr
_refine_ls_matrix_type full
_refine_ls_number_parameters 469
_refine_ls_number_reflns 12432
_refine_ls_number_restraints 18
_refine_ls_restrained_S_all 1.072
_refine_ls_R_factor_all 0.0755
_refine_ls_R_factor_gt 0.0652
_refine_ls_shift/su_max 0.004
_refine_ls_shift/su_mean 0.000
_refine_ls_structure_factor_coef Fsqd
_refine_ls_weighting_details 'calc w=1/[\s^2^(Fo^2^)+(0.1448P)^2^+25.7381P] where P=(Fo^2^+2Fc^2^)/3'
_refine_ls_weighting_scheme calc
_refine_ls_wR_factor_gt 0.2056
_refine_ls_wR_factor_ref 0.2162
_reflns_number_gt 10963
_reflns_number_total 12432
_reflns_threshold_expression >2sigma(I)
_cod_data_source_file c6qo00469e2.cif
_cod_data_source_block Pd2
_cod_original_cell_volume 24568(7)
_cod_original_sg_symbol_H-M 'R -3'
_cod_database_code 1553536
_diffrn_number_total 12432
_olex2_refinement_description
;
1. Fixed Uiso
 At 1.2 times of:
  All C(H) groups, All C(H,H) groups, All C(H,H,H,H) groups
 At 1.5 times of:
  All C(H,H,H) groups
2. Uiso/Uaniso restraints and constraints
C42I \\sim C42: within 1.7A with sigma of 0.02 and sigma for terminal atoms of
0.04
Uanis(C42I) \\sim Ueq, Uanis(C42) \\sim Ueq: with sigma of 0.01 and sigma for
terminal atoms of 0.02
3. Others
 Sof(H33C)=Sof(H33D)=Sof(C34)=Sof(H34D)=Sof(H34E)=Sof(H34F)=1-FVAR(1)
 Sof(H33A)=Sof(H33B)=Sof(C34I)=Sof(H34A)=Sof(H34B)=Sof(H34C)=FVAR(1)
 Sof(H41C)=Sof(H41D)=Sof(C42I)=Sof(H42D)=Sof(H42E)=Sof(H42F)=1-FVAR(2)
 Sof(H41A)=Sof(H41B)=Sof(C42)=Sof(H42A)=Sof(H42B)=Sof(H42C)=FVAR(2)
4.a Secondary CH2 refined with riding coordinates:
 C30(H30A,H30B), C41(H41A,H41B), C41(H41C,H41D), C33(H33A,H33B), C33(H33C,
 H33D), C43(H43A,H43B)
4.b Aromatic/amide H refined with riding coordinates:
 C32(H32), C16(H16), C10(H10), C2(H2), C15(H15), C4(H4), C17(H17), C28(H28),
 C9(H9), C7(H7), C39(H39), C8(H8), C3(H3), C26(H26), C38(H38), C37(H37),
 C27(H27)
4.c Idealised Me refined as rotating group:
 C23(H23A,H23B,H23C), C31(H31A,H31B,H31C), C44(H44A,H44B,H44C), C42(H42A,H42B,
 H42C), C34I(H34A,H34B,H34C), C34(H34D,H34E,H34F), C42I(H42D,H42E,H42F)
;
_olex2_submission_special_instructions 'No special instructions were received'

loop_
_space_group_symop_id
_space_group_symop_operation_xyz
1 'x, y, z'
2 '-y, x-y, z'
3 '-x+y, -x, z'
4 'x+2/3, y+1/3, z+1/3'
5 '-y+2/3, x-y+1/3, z+1/3'
6 '-x+y+2/3, -x+1/3, z+1/3'
7 'x+1/3, y+2/3, z+2/3'
8 '-y+1/3, x-y+2/3, z+2/3'
9 '-x+y+1/3, -x+2/3, z+2/3'
10 '-x, -y, -z'
11 'y, -x+y, -z'
12 'x-y, x, -z'
13 '-x+2/3, -y+1/3, -z+1/3'
14 'y+2/3, -x+y+1/3, -z+1/3'
15 'x-y+2/3, x+1/3, -z+1/3'
16 '-x+1/3, -y+2/3, -z+2/3'
17 'y+1/3, -x+y+2/3, -z+2/3'
18 'x-y+1/3, x+2/3, -z+2/3'

loop_
_atom_site_label
_atom_site_type_symbol
_atom_site_fract_x
_atom_site_fract_y
_atom_site_fract_z
_atom_site_U_iso_or_equiv
_atom_site_adp_type
_atom_site_occupancy
_atom_site_calc_flag
_atom_site_disorder_assembly
_atom_site_disorder_group
_atom_site_refinement_flags_posn
_atom_site_refinement_flags_adp
Pd1 Pd 0.356554(8) 0.239015(8) 0.615104(12) 0.03100(12) Uani 1 d . . . .
N1 N 0.40159(8) 0.24549(8) 0.67697(12) 0.0286(5) Uani 1 d . . . .
Cl1 Cl 0.30131(3) 0.22372(3) 0.54799(5) 0.0461(2) Uani 1 d . . . .
C20 C 0.41372(10) 0.21643(10) 0.66846(15) 0.0298(6) Uani 1 d . . . .
N3 N 0.48420(9) 0.23456(9) 0.86742(14) 0.0350(6) Uani 1 d . . . .
N2 N 0.36858(9) 0.30031(9) 0.63899(15) 0.0357(6) Uani 1 d . . . .
C14 C 0.43545(10) 0.26192(10) 0.77783(15) 0.0289(6) Uani 1 d . . . .
C1 C 0.35916(11) 0.18815(11) 0.58878(17) 0.0360(7) Uani 1 d . . . .
C13 C 0.44874(10) 0.23081(10) 0.76836(15) 0.0302(6) Uani 1 d . . . .
C19 C 0.41414(10) 0.27022(10) 0.72913(15) 0.0290(6) Uani 1 d . . . .
C35 C 0.48841(12) 0.21219(11) 0.91939(17) 0.0377(8) Uani 1 d . . . .
C32 C 0.46159(10) 0.21299(10) 0.82105(16) 0.0321(7) Uani 1 d . . . .
H32 H 0.4526 0.1842 0.8202 0.038 Uiso 1 calc . . R .
C12 C 0.44147(10) 0.21217(10) 0.70991(16) 0.0307(7) Uani 1 d . . . .
C16 C 0.43095(12) 0.31313(11) 0.84452(17) 0.0389(8) Uani 1 d . . . .
H16 H 0.4348 0.3263 0.8833 0.047 Uiso 1 calc . . R .
C11 C 0.45884(11) 0.18526(11) 0.68764(17) 0.0347(7) Uani 1 d . . . .
C22 C 0.39040(10) 0.32221(11) 0.68606(17) 0.0335(7) Uani 1 d . . . .
C10 C 0.49692(12) 0.19081(12) 0.71283(18) 0.0389(8) Uani 1 d . . . .
H10 H 0.5100 0.2099 0.7455 0.047 Uiso 1 calc . . R .
C5 C 0.40358(12) 0.15522(11) 0.60575(17) 0.0374(8) Uani 1 d . . . .
C2 C 0.33545(13) 0.15720(12) 0.54350(17) 0.0402(8) Uani 1 d . . . .
H2 H 0.3134 0.1577 0.5224 0.048 Uiso 1 calc . . R .
C15 C 0.44303(12) 0.28378(11) 0.83625(17) 0.0394(8) Uani 1 d . . . .
H15 H 0.4563 0.2779 0.8688 0.047 Uiso 1 calc . . R .
C40 C 0.52679(12) 0.21246(12) 0.92869(18) 0.0415(8) Uani 1 d A . . .
C18 C 0.40451(10) 0.30390(10) 0.73699(16) 0.0321(7) Uani 1 d . . . .
C4 C 0.37810(14) 0.12425(12) 0.5605(2) 0.0498(10) Uani 1 d . . . .
H4 H 0.3836 0.1026 0.5509 0.060 Uiso 1 calc . . R .
C17 C 0.41271(12) 0.32374(11) 0.79498(18) 0.0388(8) Uani 1 d . . . .
H17 H 0.4059 0.3448 0.8012 0.047 Uiso 1 calc . . R .
C29 C 0.32248(12) 0.32531(12) 0.59600(19) 0.0415(8) Uani 1 d . . . .
C30 C 0.29374(13) 0.30558(14) 0.6512(2) 0.0473(9) Uani 1 d . . . .
H30A H 0.3104 0.3165 0.6891 0.057 Uiso 1 calc . . R .
H30B H 0.2832 0.2754 0.6501 0.057 Uiso 1 calc . . R .
C23 C 0.40259(13) 0.36848(11) 0.6937(2) 0.0446(9) Uani 1 d . . . .
H23A H 0.4011 0.3798 0.6537 0.067 Uiso 1 calc . . GR .
H23B H 0.4309 0.3843 0.7097 0.067 Uiso 1 calc . . GR .
H23C H 0.3834 0.3705 0.7225 0.067 Uiso 1 calc . . GR .
C6 C 0.44034(12) 0.15750(12) 0.63657(18) 0.0399(8) Uani 1 d . . . .
C28 C 0.31456(15) 0.34698(16) 0.5482(2) 0.0550(11) Uani 1 d . . . .
H28 H 0.2912 0.3507 0.5511 0.066 Uiso 1 calc . . R .
C25 C 0.38522(12) 0.33674(13) 0.53699(18) 0.0415(8) Uani 1 d B . . .
C41 C 0.56313(15) 0.23431(17) 0.8838(2) 0.0599(12) Uani 1 d . . . .
H41A H 0.5528 0.2369 0.8431 0.072 Uiso 0.59(4) calc A 1 R .
H41B H 0.5770 0.2178 0.8788 0.072 Uiso 0.59(4) calc A 1 R .
H41C H 0.5559 0.2497 0.8539 0.072 Uiso 0.41(4) calc A 2 R .
H41D H 0.5653 0.2126 0.8606 0.072 Uiso 0.41(4) calc A 2 R .
C24 C 0.35908(11) 0.32196(11) 0.58972(17) 0.0365(7) Uani 1 d . . . .
C9 C 0.51536(14) 0.16802(14) 0.68953(19) 0.0492(10) Uani 1 d . . . .
H9 H 0.5406 0.1719 0.7062 0.059 Uiso 1 calc . . R .
C21 C 0.39262(11) 0.18635(11) 0.61828(16) 0.0334(7) Uani 1 d . . . .
C33 C 0.42279(14) 0.33068(16) 0.5305(2) 0.0542(10) Uani 1 d . . . .
H33A H 0.4371 0.3367 0.5707 0.065 Uiso 0.537(11) calc B 1 R .
H33B H 0.4127 0.3012 0.5209 0.065 Uiso 0.537(11) calc B 1 R .
H33C H 0.4271 0.3191 0.5690 0.065 Uiso 0.463(11) calc B 2 R .
H33D H 0.4481 0.3576 0.5221 0.065 Uiso 0.463(11) calc B 2 R .
C7 C 0.45882(14) 0.13402(13) 0.61535(19) 0.0471(9) Uani 1 d . . . .
H7 H 0.4459 0.1145 0.5832 0.057 Uiso 1 calc . . R .
C39 C 0.53041(14) 0.19244(13) 0.9837(2) 0.0527(10) Uani 1 d . . . .
H39 H 0.5552 0.1918 0.9908 0.063 Uiso 1 calc A . R .
C8 C 0.49525(14) 0.13936(14) 0.6410(2) 0.0502(10) Uani 1 d . . . .
H8 H 0.5070 0.1236 0.6258 0.060 Uiso 1 calc . . R .
C3 C 0.34538(14) 0.12583(12) 0.53057(19) 0.0476(9) Uani 1 d . . . .
H3 H 0.3295 0.1053 0.5009 0.057 Uiso 1 calc . . R .
C31 C 0.25579(15) 0.31239(17) 0.6560(2) 0.0607(12) Uani 1 d . . . .
H31A H 0.2375 0.2996 0.6205 0.091 Uiso 1 calc . . GR .
H31B H 0.2655 0.3422 0.6565 0.091 Uiso 1 calc . . GR .
H31C H 0.2405 0.2997 0.6939 0.091 Uiso 1 calc . . GR .
C36 C 0.45477(13) 0.19253(12) 0.96321(18) 0.0432(8) Uani 1 d A . . .
C26 C 0.37600(16) 0.35779(17) 0.4915(2) 0.0618(12) Uani 1 d . . . .
H26 H 0.3936 0.3687 0.4567 0.074 Uiso 1 calc B . R .
C38 C 0.49877(16) 0.17441(16) 1.0256(2) 0.0608(12) Uani 1 d A . . .
H38 H 0.5020 0.1615 1.0611 0.073 Uiso 1 calc . . R .
C37 C 0.46067(16) 0.17482(15) 1.0166(2) 0.0576(11) Uani 1 d . . . .
H37 H 0.4395 0.1631 1.0468 0.069 Uiso 1 calc A . R .
C43 C 0.41337(15) 0.19308(16) 0.9522(2) 0.0612(12) Uani 1 d . . . .
H43A H 0.4207 0.2211 0.9378 0.073 Uiso 1 calc A . R .
H43B H 0.3981 0.1735 0.9184 0.073 Uiso 1 calc . . R .
C27 C 0.34142(17) 0.36291(18) 0.4966(2) 0.0657(13) Uani 1 d B . . .
H27 H 0.3358 0.3772 0.4653 0.079 Uiso 1 calc . . R .
C44 C 0.38400(18) 0.18216(18) 1.0068(3) 0.0758(15) Uani 1 d A . . .
H44A H 0.3608 0.1862 0.9954 0.114 Uiso 1 calc . . GR .
H44B H 0.3989 0.2001 1.0416 0.114 Uiso 1 calc . . GR .
H44C H 0.3734 0.1531 1.0184 0.114 Uiso 1 calc . . GR .
C42 C 0.5943(5) 0.2778(5) 0.9088(6) 0.073(4) Uani 0.59(4) d A 1 . U
H42A H 0.5805 0.2942 0.9131 0.110 Uiso 0.59(4) calc A 1 GR .
H42B H 0.6176 0.2917 0.8801 0.110 Uiso 0.59(4) calc A 1 GR .
H42C H 0.6047 0.2751 0.9490 0.110 Uiso 0.59(4) calc A 1 GR .
C34I C 0.4543(3) 0.3572(4) 0.4819(6) 0.093(4) Uani 0.537(11) d B 1 . .
H34A H 0.4434 0.3459 0.4410 0.139 Uiso 0.537(11) calc B 1 GR .
H34B H 0.4802 0.3570 0.4887 0.139 Uiso 0.537(11) calc B 1 GR .
H34C H 0.4595 0.3857 0.4845 0.139 Uiso 0.537(11) calc B 1 GR .
C34 C 0.4137(3) 0.2987(4) 0.4735(5) 0.060(3) Uani 0.463(11) d B 2 . .
H34D H 0.3928 0.2706 0.4861 0.091 Uiso 0.463(11) calc B 2 GR .
H34E H 0.4393 0.2992 0.4622 0.091 Uiso 0.463(11) calc B 2 GR .
H34F H 0.4033 0.3072 0.4382 0.091 Uiso 0.463(11) calc B 2 GR .
C42I C 0.6063(6) 0.2646(8) 0.9095(8) 0.067(6) Uani 0.41(4) d A 2 . U
H42D H 0.6046 0.2667 0.9542 0.100 Uiso 0.41(4) calc A 2 GR .
H42E H 0.6166 0.2919 0.8909 0.100 Uiso 0.41(4) calc A 2 GR .
H42F H 0.6254 0.2544 0.8997 0.100 Uiso 0.41(4) calc A 2 GR .

loop_
_atom_site_aniso_label
_atom_site_aniso_U_11
_atom_site_aniso_U_22
_atom_site_aniso_U_33
_atom_site_aniso_U_23
_atom_site_aniso_U_13
_atom_site_aniso_U_12
Pd1 0.03106(16) 0.03002(16) 0.03452(18) -0.00550(9) -0.00952(9) 0.01723(11)
N1 0.0295(13) 0.0287(13) 0.0286(13) -0.0057(10) -0.0081(10) 0.0152(11)
Cl1 0.0427(5) 0.0423(5) 0.0556(6) -0.0106(4) -0.0237(4) 0.0230(4)
C20 0.0322(16) 0.0288(15) 0.0309(16) -0.0027(12) -0.0043(12) 0.0171(13)
N3 0.0385(15) 0.0322(14) 0.0364(15) -0.0016(11) -0.0094(12) 0.0191(12)
N2 0.0345(15) 0.0330(14) 0.0474(17) -0.0036(12) -0.0116(12) 0.0228(12)
C14 0.0253(14) 0.0286(15) 0.0345(16) -0.0055(12) -0.0072(12) 0.0148(12)
C1 0.0417(19) 0.0308(16) 0.0389(18) 0.0002(14) -0.0013(14) 0.0207(15)
C13 0.0324(16) 0.0303(15) 0.0319(16) -0.0033(12) -0.0066(12) 0.0187(13)
C19 0.0277(15) 0.0286(15) 0.0306(16) -0.0035(12) -0.0046(12) 0.0140(12)
C35 0.0425(19) 0.0310(16) 0.0384(18) -0.0014(14) -0.0115(15) 0.0175(15)
C32 0.0331(16) 0.0286(15) 0.0389(18) -0.0025(13) -0.0019(13) 0.0188(13)
C12 0.0314(16) 0.0222(14) 0.0369(17) 0.0040(12) 0.0004(13) 0.0122(12)
C16 0.049(2) 0.0367(18) 0.0325(17) -0.0066(14) -0.0068(15) 0.0220(16)
C11 0.0380(18) 0.0374(17) 0.0405(18) 0.0002(14) -0.0007(14) 0.0277(15)
C22 0.0304(16) 0.0331(16) 0.0419(18) -0.0070(14) -0.0096(13) 0.0196(14)
C10 0.045(2) 0.0407(19) 0.0406(19) 0.0057(15) 0.0005(15) 0.0282(17)
C5 0.045(2) 0.0367(18) 0.0386(18) -0.0054(14) -0.0055(15) 0.0266(16)
C2 0.046(2) 0.047(2) 0.0322(18) -0.0061(15) -0.0097(15) 0.0272(17)
C15 0.047(2) 0.0364(18) 0.0356(18) -0.0009(14) -0.0062(15) 0.0215(16)
C40 0.046(2) 0.045(2) 0.0403(19) -0.0043(15) -0.0064(16) 0.0287(18)
C18 0.0300(15) 0.0258(15) 0.0408(18) -0.0042(13) -0.0068(13) 0.0143(13)
C4 0.056(2) 0.038(2) 0.065(3) -0.0222(18) -0.015(2) 0.0305(19)
C17 0.0424(19) 0.0351(17) 0.045(2) -0.0085(15) -0.0088(15) 0.0237(16)
C29 0.0414(19) 0.045(2) 0.048(2) -0.0043(16) -0.0114(16) 0.0289(17)
C30 0.039(2) 0.055(2) 0.051(2) -0.0032(18) -0.0065(17) 0.0257(18)
C23 0.050(2) 0.0328(18) 0.058(2) -0.0068(16) -0.0126(18) 0.0256(17)
C6 0.048(2) 0.0427(19) 0.0404(19) 0.0014(15) 0.0040(16) 0.0311(17)
C28 0.052(2) 0.068(3) 0.055(3) 0.002(2) -0.010(2) 0.039(2)
C25 0.0365(18) 0.050(2) 0.042(2) -0.0018(16) -0.0118(15) 0.0241(17)
C41 0.057(3) 0.085(3) 0.058(3) 0.006(2) 0.000(2) 0.050(3)
C24 0.0377(18) 0.0323(17) 0.0392(18) -0.0079(14) -0.0127(14) 0.0172(14)
C9 0.057(2) 0.061(3) 0.048(2) 0.0104(19) 0.0024(18) 0.043(2)
C21 0.0373(17) 0.0320(16) 0.0331(17) -0.0029(13) -0.0022(13) 0.0189(14)
C33 0.044(2) 0.068(3) 0.050(2) 0.007(2) -0.0023(18) 0.028(2)
C7 0.057(2) 0.046(2) 0.044(2) -0.0097(17) -0.0036(18) 0.0297(19)
C39 0.046(2) 0.043(2) 0.065(3) 0.0049(19) -0.018(2) 0.0190(18)
C8 0.057(2) 0.055(2) 0.057(2) 0.0008(19) 0.0055(19) 0.042(2)
C3 0.053(2) 0.0376(19) 0.047(2) -0.0199(16) -0.0173(18) 0.0189(17)
C31 0.052(3) 0.075(3) 0.070(3) -0.009(2) -0.008(2) 0.043(2)
C36 0.045(2) 0.0374(19) 0.045(2) 0.0056(16) -0.0026(16) 0.0188(17)
C26 0.056(3) 0.072(3) 0.060(3) 0.016(2) -0.008(2) 0.033(2)
C38 0.068(3) 0.059(3) 0.050(2) 0.014(2) -0.013(2) 0.028(2)
C37 0.065(3) 0.055(3) 0.048(2) 0.017(2) 0.003(2) 0.026(2)
C43 0.056(3) 0.056(3) 0.065(3) 0.013(2) 0.005(2) 0.023(2)
C27 0.077(3) 0.086(4) 0.057(3) 0.015(2) -0.006(2) 0.058(3)
C44 0.066(3) 0.064(3) 0.095(4) 0.013(3) 0.023(3) 0.031(3)
C42 0.050(6) 0.074(7) 0.076(6) 0.000(5) 0.010(5) 0.016(5)
C34I 0.059(6) 0.112(10) 0.113(10) 0.034(8) 0.013(6) 0.047(7)
C34 0.047(5) 0.071(7) 0.060(6) -0.007(5) 0.004(4) 0.027(5)
C42I 0.044(7) 0.081(10) 0.064(7) -0.007(7) 0.003(6) 0.024(6)

loop_
_atom_type_symbol
_atom_type_description
_atom_type_scat_dispersion_real
_atom_type_scat_dispersion_imag
_atom_type_scat_source
C C 0.0033 0.0016 'International Tables Vol C Tables 4.2.6.8 and 6.1.1.4'
H H 0.0000 0.0000 'International Tables Vol C Tables 4.2.6.8 and 6.1.1.4'
N N 0.0061 0.0033 'International Tables Vol C Tables 4.2.6.8 and 6.1.1.4'
Cl Cl 0.1484 0.1585 'International Tables Vol C Tables 4.2.6.8 and 6.1.1.4'
Pd Pd -0.9988 1.0072 'International Tables Vol C Tables 4.2.6.8 and 6.1.1.4'

loop_
_geom_angle_atom_site_label_1
_geom_angle_atom_site_label_2
_geom_angle_atom_site_label_3
_geom_angle
N1 Pd1 Cl1 173.53(8)
N1 Pd1 N2 89.59(10)
N2 Pd1 Cl1 95.71(8)
C1 Pd1 N1 82.98(12)
C1 Pd1 Cl1 92.48(11)
C1 Pd1 N2 167.08(13)
C20 N1 Pd1 112.7(2)
C20 N1 C19 119.8(3)
C19 N1 Pd1 126.4(2)
N1 C20 C12 122.6(3)
N1 C20 C21 115.8(3)
C12 C20 C21 121.2(3)
C32 N3 C35 117.9(3)
C22 N2 Pd1 125.7(2)
C22 N2 C24 117.9(3)
C24 N2 Pd1 114.9(2)
C19 C14 C13 119.9(3)
C19 C14 C15 119.5(3)
C15 C14 C13 120.6(3)
C2 C1 Pd1 130.3(3)
C21 C1 Pd1 111.5(2)
C21 C1 C2 118.0(3)
C14 C13 C32 122.6(3)
C12 C13 C14 116.9(3)
C12 C13 C32 119.4(3)
N1 C19 C14 119.7(3)
N1 C19 C18 121.0(3)
C14 C19 C18 119.3(3)
C40 C35 N3 119.7(3)
C40 C35 C36 121.1(3)
C36 C35 N3 119.1(3)
N3 C32 C13 124.3(3)
N3 C32 H32 117.9
C13 C32 H32 117.9
C20 C12 C11 116.1(3)
C13 C12 C20 118.9(3)
C13 C12 C11 125.0(3)
C15 C16 H16 119.8
C15 C16 C17 120.4(3)
C17 C16 H16 119.8
C10 C11 C12 120.0(3)
C10 C11 C6 118.8(3)
C6 C11 C12 120.8(3)
N2 C22 C18 122.3(3)
N2 C22 C23 121.4(3)
C18 C22 C23 116.3(3)
C11 C10 H10 119.5
C9 C10 C11 120.9(4)
C9 C10 H10 119.5
C4 C5 C6 124.6(3)
C21 C5 C4 115.7(3)
C21 C5 C6 119.6(3)
C1 C2 H2 120.4
C3 C2 C1 119.2(3)
C3 C2 H2 120.4
C14 C15 H15 119.8
C16 C15 C14 120.3(3)
C16 C15 H15 119.8
C35 C40 C41 121.7(3)
C35 C40 C39 117.4(4)
C39 C40 C41 120.9(4)
C19 C18 C22 125.5(3)
C17 C18 C19 117.8(3)
C17 C18 C22 116.5(3)
C5 C4 H4 119.5
C3 C4 C5 121.0(3)
C3 C4 H4 119.5
C16 C17 H17 118.8
C18 C17 C16 122.3(3)
C18 C17 H17 118.8
C28 C29 C30 123.2(4)
C28 C29 C24 116.8(4)
C24 C29 C30 120.0(3)
C29 C30 H30A 108.1
C29 C30 H30B 108.1
C29 C30 C31 116.6(4)
H30A C30 H30B 107.3
C31 C30 H30A 108.1
C31 C30 H30B 108.1
C22 C23 H23A 109.5
C22 C23 H23B 109.5
C22 C23 H23C 109.5
H23A C23 H23B 109.5
H23A C23 H23C 109.5
H23B C23 H23C 109.5
C11 C6 C5 119.1(3)
C7 C6 C11 119.0(3)
C7 C6 C5 121.9(4)
C29 C28 H28 119.8
C27 C28 C29 120.5(4)
C27 C28 H28 119.8
C24 C25 C33 121.0(3)
C26 C25 C24 118.1(4)
C26 C25 C33 120.9(4)
C40 C41 H41A 109.7
C40 C41 H41B 109.7
C40 C41 H41C 107.6
C40 C41 H41D 107.6
C40 C41 C42 109.6(7)
C40 C41 C42I 118.9(7)
H41A C41 H41B 108.2
H41A C41 H41C 28.7
H41A C41 H41D 79.4
H41B C41 H41C 131.9
H41B C41 H41D 32.3
H41C C41 H41D 107.0
C42 C41 H41A 109.7
C42 C41 H41B 109.7
C42 C41 H41C 84.4
C42 C41 H41D 135.2
C42I C41 H41A 124.8
C42I C41 H41B 79.3
C42I C41 H41C 107.6
C42I C41 H41D 107.6
C42I C41 C42 30.7(7)
C29 C24 N2 118.2(3)
C25 C24 N2 119.2(3)
C25 C24 C29 122.6(3)
C10 C9 H9 120.6
C8 C9 C10 118.8(4)
C8 C9 H9 120.6
C1 C21 C20 116.2(3)
C1 C21 C5 123.9(3)
C5 C21 C20 119.6(3)
C25 C33 H33A 108.4
C25 C33 H33B 108.4
C25 C33 H33C 110.2
C25 C33 H33D 110.2
C25 C33 C34 107.8(5)
H33A C33 H33B 107.4
H33A C33 H33C 33.4
H33A C33 H33D 78.6
H33B C33 H33C 75.5
H33B C33 H33D 136.6
H33C C33 H33D 108.5
C34I C33 C25 115.7(6)
C34I C33 H33A 108.4
C34I C33 H33B 108.4
C34I C33 H33C 129.1
C34I C33 H33D 35.0
C34I C33 C34 75.9(7)
C34 C33 H33A 136.6
C34 C33 H33B 37.3
C34 C33 H33C 110.2
C34 C33 H33D 110.2
C6 C7 H7 119.4
C8 C7 C6 121.2(4)
C8 C7 H7 119.4
C40 C39 H39 119.3
C38 C39 C40 121.5(4)
C38 C39 H39 119.3
C9 C8 H8 119.4
C7 C8 C9 121.1(4)
C7 C8 H8 119.4
C2 C3 H3 119.0
C4 C3 C2 122.0(3)
C4 C3 H3 119.0
C30 C31 H31A 109.5
C30 C31 H31B 109.5
C30 C31 H31C 109.5
H31A C31 H31B 109.5
H31A C31 H31C 109.5
H31B C31 H31C 109.5
C35 C36 C43 120.0(3)
C37 C36 C35 118.8(4)
C37 C36 C43 121.1(4)
C25 C26 H26 119.4
C27 C26 C25 121.3(5)
C27 C26 H26 119.4
C39 C38 H38 119.5
C39 C38 C37 120.9(4)
C37 C38 H38 119.5
C36 C37 C38 120.2(4)
C36 C37 H37 119.9
C38 C37 H37 119.9
C36 C43 H43A 108.0
C36 C43 H43B 108.0
H43A C43 H43B 107.3
C44 C43 C36 117.1(4)
C44 C43 H43A 108.0
C44 C43 H43B 108.0
C28 C27 H27 119.7
C26 C27 C28 120.7(4)
C26 C27 H27 119.7
C43 C44 H44A 109.5
C43 C44 H44B 109.5
C43 C44 H44C 109.5
H44A C44 H44B 109.5
H44A C44 H44C 109.5
H44B C44 H44C 109.5
C41 C42 H42A 109.5
C41 C42 H42B 109.5
C41 C42 H42C 109.5
C33 C34I H34A 109.5
C33 C34I H34B 109.5
C33 C34I H34C 109.5
C33 C34 H34D 109.5
C33 C34 H34E 109.5
C33 C34 H34F 109.5
H34D C34 H34E 109.5
H34D C34 H34F 109.5
H34E C34 H34F 109.5
C41 C42I H42D 109.5
C41 C42I H42E 109.5
C41 C42I H42F 109.5
H42D C42I H42E 109.5
H42D C42I H42F 109.5
H42E C42I H42F 109.5

loop_
_geom_bond_atom_site_label_1
_geom_bond_atom_site_label_2
_geom_bond_distance
Pd1 N1 2.026(3)
Pd1 Cl1 2.3010(9)
Pd1 N2 2.115(3)
Pd1 C1 1.986(3)
N1 C20 1.350(4)
N1 C19 1.359(4)
C20 C12 1.409(4)
C20 C21 1.447(4)
N3 C35 1.429(4)
N3 C32 1.275(4)
N2 C22 1.281(4)
N2 C24 1.456(4)
C14 C13 1.454(4)
C14 C19 1.417(4)
C14 C15 1.429(5)
C1 C2 1.406(5)
C1 C21 1.403(5)
C13 C32 1.486(4)
C13 C12 1.380(5)
C19 C18 1.447(4)
C35 C40 1.410(5)
C35 C36 1.419(5)
C32 H32 0.9300
C12 C11 1.488(4)
C16 H16 0.9300
C16 C15 1.358(5)
C16 C17 1.402(5)
C11 C10 1.407(5)
C11 C6 1.408(5)
C22 C18 1.494(5)
C22 C23 1.524(5)
C10 H10 0.9300
C10 C9 1.397(5)
C5 C4 1.422(5)
C5 C6 1.458(5)
C5 C21 1.406(5)
C2 H2 0.9300
C2 C3 1.390(5)
C15 H15 0.9300
C40 C41 1.500(6)
C40 C39 1.422(5)
C18 C17 1.387(5)
C4 H4 0.9300
C4 C3 1.380(6)
C17 H17 0.9300
C29 C30 1.498(6)
C29 C28 1.405(5)
C29 C24 1.407(5)
C30 H30A 0.9700
C30 H30B 0.9700
C30 C31 1.528(6)
C23 H23A 0.9600
C23 H23B 0.9600
C23 H23C 0.9600
C6 C7 1.404(5)
C28 H28 0.9300
C28 C27 1.392(7)
C25 C24 1.396(5)
C25 C33 1.500(6)
C25 C26 1.378(6)
C41 H41A 0.9700
C41 H41B 0.9700
C41 H41C 0.9700
C41 H41D 0.9700
C41 C42 1.513(13)
C41 C42I 1.504(16)
C9 H9 0.9300
C9 C8 1.391(6)
C33 H33A 0.9700
C33 H33B 0.9700
C33 H33C 0.9700
C33 H33D 0.9700
C33 C34I 1.489(12)
C33 C34 1.599(11)
C7 H7 0.9300
C7 C8 1.358(6)
C39 H39 0.9300
C39 C38 1.343(7)
C8 H8 0.9300
C3 H3 0.9300
C31 H31A 0.9600
C31 H31B 0.9600
C31 H31C 0.9600
C36 C37 1.377(6)
C36 C43 1.539(6)
C26 H26 0.9300
C26 C27 1.369(7)
C38 H38 0.9300
C38 C37 1.411(7)
C37 H37 0.9300
C43 H43A 0.9700
C43 H43B 0.9700
C43 C44 1.494(7)
C27 H27 0.9300
C44 H44A 0.9600
C44 H44B 0.9600
C44 H44C 0.9600
C42 H42A 0.9600
C42 H42B 0.9600
C42 H42C 0.9600
C34I H34A 0.9600
C34I H34B 0.9600
C34I H34C 0.9600
C34 H34D 0.9600
C34 H34E 0.9600
C34 H34F 0.9600
C42I H42D 0.9600
C42I H42E 0.9600
C42I H42F 0.9600

loop_
_geom_torsion_atom_site_label_1
_geom_torsion_atom_site_label_2
_geom_torsion_atom_site_label_3
_geom_torsion_atom_site_label_4
_geom_torsion
Pd1 N1 C20 C12 -173.4(3)
Pd1 N1 C20 C21 -0.5(4)
Pd1 N1 C19 C14 160.0(2)
Pd1 N1 C19 C18 -17.4(4)
Pd1 N2 C22 C18 -10.5(5)
Pd1 N2 C22 C23 170.9(3)
Pd1 N2 C24 C29 105.4(3)
Pd1 N2 C24 C25 -71.6(4)
Pd1 C1 C2 C3 175.6(3)
Pd1 C1 C21 C20 9.9(4)
Pd1 C1 C21 C5 -176.1(3)
N1 Pd1 N2 C22 -12.6(3)
N1 Pd1 N2 C24 152.9(2)
N1 Pd1 C1 C2 177.4(4)
N1 Pd1 C1 C21 -7.9(3)
N1 C20 C12 C13 15.7(5)
N1 C20 C12 C11 -167.8(3)
N1 C20 C21 C1 -6.3(5)
N1 C20 C21 C5 179.4(3)
N1 C19 C18 C22 -15.7(5)
N1 C19 C18 C17 170.7(3)
Cl1 Pd1 N1 C20 50.3(8)
Cl1 Pd1 N1 C19 -118.1(7)
Cl1 Pd1 N2 C22 163.7(3)
Cl1 Pd1 N2 C24 -30.8(2)
Cl1 Pd1 C1 C2 2.1(4)
Cl1 Pd1 C1 C21 176.8(3)
C20 N1 C19 C14 -7.7(5)
C20 N1 C19 C18 174.9(3)
C20 C12 C11 C10 157.0(3)
C20 C12 C11 C6 -15.8(5)
N3 C35 C40 C41 -2.4(6)
N3 C35 C40 C39 175.3(3)
N3 C35 C36 C37 -173.3(4)
N3 C35 C36 C43 3.8(5)
N2 Pd1 N1 C20 -164.7(2)
N2 Pd1 N1 C19 26.8(3)
N2 Pd1 C1 C2 -127.3(6)
N2 Pd1 C1 C21 47.4(7)
N2 C22 C18 C19 30.8(5)
N2 C22 C18 C17 -155.6(4)
C14 C13 C32 N3 -40.8(5)
C14 C13 C12 C20 -14.4(5)
C14 C13 C12 C11 169.4(3)
C14 C19 C18 C22 166.9(3)
C14 C19 C18 C17 -6.7(5)
C1 Pd1 N1 C20 4.7(2)
C1 Pd1 N1 C19 -163.8(3)
C1 Pd1 N2 C22 -67.3(7)
C1 Pd1 N2 C24 98.3(6)
C1 C2 C3 C4 -0.5(7)
C13 C14 C19 N1 8.2(5)
C13 C14 C19 C18 -174.4(3)
C13 C14 C15 C16 179.3(3)
C13 C12 C11 C10 -26.7(5)
C13 C12 C11 C6 160.5(3)
C19 N1 C20 C12 -4.1(5)
C19 N1 C20 C21 168.8(3)
C19 C14 C13 C32 -164.9(3)
C19 C14 C13 C12 3.1(5)
C19 C14 C15 C16 -1.8(5)
C19 C18 C17 C16 2.0(5)
C35 N3 C32 C13 170.1(3)
C35 C40 C41 C42 97.5(10)
C35 C40 C41 C42I 129.7(15)
C35 C40 C39 C38 -0.8(6)
C35 C36 C37 C38 -3.3(7)
C35 C36 C43 C44 -164.6(4)
C32 N3 C35 C40 106.3(4)
C32 N3 C35 C36 -78.1(4)
C32 C13 C12 C20 154.0(3)
C32 C13 C12 C11 -22.2(5)
C12 C20 C21 C1 166.6(3)
C12 C20 C21 C5 -7.6(5)
C12 C13 C32 N3 151.5(3)
C12 C11 C10 C9 -175.4(3)
C12 C11 C6 C5 -0.3(5)
C12 C11 C6 C7 177.3(4)
C11 C10 C9 C8 -0.4(6)
C11 C6 C7 C8 -3.6(6)
C22 N2 C24 C29 -87.9(4)
C22 N2 C24 C25 95.1(4)
C22 C18 C17 C16 -172.1(3)
C10 C11 C6 C5 -173.1(3)
C10 C11 C6 C7 4.5(6)
C10 C9 C8 C7 1.4(6)
C5 C4 C3 C2 -0.7(7)
C5 C6 C7 C8 174.0(4)
C2 C1 C21 C20 -174.7(3)
C2 C1 C21 C5 -0.7(6)
C15 C14 C13 C32 14.1(5)
C15 C14 C13 C12 -177.9(3)
C15 C14 C19 N1 -170.8(3)
C15 C14 C19 C18 6.6(5)
C15 C16 C17 C18 2.9(6)
C40 C35 C36 C37 2.3(6)
C40 C35 C36 C43 179.4(4)
C40 C39 C38 C37 -0.2(7)
C4 C5 C6 C11 -169.9(4)
C4 C5 C6 C7 12.6(6)
C4 C5 C21 C20 173.3(4)
C4 C5 C21 C1 -0.5(6)
C17 C16 C15 C14 -3.0(6)
C29 C28 C27 C26 0.0(8)
C30 C29 C28 C27 -177.0(4)
C30 C29 C24 N2 -2.1(5)
C30 C29 C24 C25 174.8(4)
C23 C22 C18 C19 -150.5(3)
C23 C22 C18 C17 23.1(5)
C6 C11 C10 C9 -2.6(6)
C6 C5 C4 C3 -175.9(4)
C6 C5 C21 C20 -9.5(5)
C6 C5 C21 C1 176.7(4)
C6 C7 C8 C9 0.6(7)
C28 C29 C30 C31 -3.8(6)
C28 C29 C24 N2 179.0(3)
C28 C29 C24 C25 -4.1(6)
C25 C26 C27 C28 0.1(8)
C41 C40 C39 C38 177.0(4)
C24 N2 C22 C18 -175.6(3)
C24 N2 C22 C23 5.7(5)
C24 C29 C30 C31 177.3(4)
C24 C29 C28 C27 2.0(7)
C24 C25 C33 C34I -164.4(7)
C24 C25 C33 C34 113.0(6)
C24 C25 C26 C27 -2.2(7)
C21 C20 C12 C13 -156.8(3)
C21 C20 C12 C11 19.7(5)
C21 C1 C2 C3 1.2(6)
C21 C5 C4 C3 1.1(6)
C21 C5 C6 C11 13.2(5)
C21 C5 C6 C7 -164.4(4)
C33 C25 C24 N2 -0.1(5)
C33 C25 C24 C29 -176.9(4)
C33 C25 C26 C27 179.0(5)
C39 C40 C41 C42 -80.2(10)
C39 C40 C41 C42I -48.0(15)
C39 C38 C37 C36 2.3(8)
C36 C35 C40 C41 -178.0(4)
C36 C35 C40 C39 -0.3(5)
C26 C25 C24 N2 -178.9(4)
C26 C25 C24 C29 4.3(6)
C26 C25 C33 C34I 14.3(9)
C26 C25 C33 C34 -68.2(7)
C37 C36 C43 C44 12.5(7)
C43 C36 C37 C38 179.6(4)

loop_
_platon_squeeze_void_nr
_platon_squeeze_void_average_x
_platon_squeeze_void_average_y
_platon_squeeze_void_average_z
_platon_squeeze_void_volume
_platon_squeeze_void_count_electrons
_platon_squeeze_void_content
1 -0.012 -0.009 0.000 10078 4649 ' '
